data_2231544
loop_
_publ_author_name
'Ha, Kwang'

_publ_section_title
;
 A monoclinic polymorph of
 dichlorido(2,4,6-tri-2-pyridyl-1,3,5-triazine-\k^3^<i>N</i>^2^,<i>N</i>^1^,<i>N</i>^6^)manganese(II)
;
_journal_coeditor_code HP2014
_journal_issue 9
_journal_name_full 'Acta Crystallographica Section E'
_journal_page_first m1306
_journal_paper_doi 10.1107/S1600536811034118
_journal_volume 67
_journal_year 2011
_chemical_formula_iupac '[Mn Cl2 (C18 H12 N6)]'
_chemical_formula_moiety 'C18 H12 Cl2 Mn N6'
_chemical_formula_sum 'C18 H12 Cl2 Mn N6'
_chemical_formula_weight 438.18
_chemical_name_systematic
;dichlorido(2,4,6-tri-2-pyridyl-1,3,5-triazine-
\k^3^<i>N</i>^2^,<i>N</i>^1^,<i>N</i>^6^)manganese(II)
;
_space_group_IT_number 14
_symmetry_cell_setting monoclinic
_symmetry_space_group_name_Hall '-P 2ybc'
_symmetry_space_group_name_H-M 'P 1 21/c 1'
_atom_sites_solution_hydrogens geom
_atom_sites_solution_primary direct
_atom_sites_solution_secondary difmap
_audit_creation_method SHELXL-97
_cell_angle_alpha 90.00
_cell_angle_beta 101.051(2)
_cell_angle_gamma 90.00
_cell_formula_units_Z 4
_cell_length_a 10.8799(9)
_cell_length_b 19.5524(16)
_cell_length_c 8.6446(7)
_cell_measurement_reflns_used 3437
_cell_measurement_temperature 200(2)
_cell_measurement_theta_max 27.95
_cell_measurement_theta_min 2.62
_cell_volume 1804.9(3)
_computing_cell_refinement 'SAINT (Bruker, 2000)'
_computing_data_collection 'SMART (Bruker, 2000)'
_computing_data_reduction 'SAINT (Bruker, 2000)'
_computing_molecular_graphics 'ORTEP-3 (Farrugia, 1997) and PLATON (Spek, 2009)'
_computing_publication_material 'SHELXL97 (Sheldrick, 2008)'
_computing_structure_refinement 'SHELXL97 (Sheldrick, 2008)'
_computing_structure_solution 'SHELXS97 (Sheldrick, 2008)'
_diffrn_ambient_temperature 200(2)
_diffrn_measured_fraction_theta_full 0.994
_diffrn_measured_fraction_theta_max 0.994
_diffrn_measurement_device_type 'Bruker SMART 1000 CCD'
_diffrn_measurement_method '\f and \w scans'
_diffrn_radiation_monochromator graphite
_diffrn_radiation_source 'fine-focus sealed tube'
_diffrn_radiation_type MoK\a
_diffrn_radiation_wavelength 0.71073
_diffrn_reflns_av_R_equivalents 0.0561
_diffrn_reflns_av_sigmaI/netI 0.0745
_diffrn_reflns_limit_h_max 13
_diffrn_reflns_limit_h_min -14
_diffrn_reflns_limit_k_max 21
_diffrn_reflns_limit_k_min -26
_diffrn_reflns_limit_l_max 11
_diffrn_reflns_limit_l_min -11
_diffrn_reflns_number 13299
_diffrn_reflns_theta_full 28.28
_diffrn_reflns_theta_max 28.28
_diffrn_reflns_theta_min 1.91
_diffrn_standards_decay_% 0
_diffrn_standards_interval_count 0
_diffrn_standards_interval_time 0
_diffrn_standards_number 0
_exptl_absorpt_coefficient_mu 1.043
_exptl_absorpt_correction_T_max 1.000000
_exptl_absorpt_correction_T_min 0.825940
_exptl_absorpt_correction_type multi-scan
_exptl_absorpt_process_details '(SADABS; Bruker, 2000)'
_exptl_crystal_colour yellow
_exptl_crystal_density_diffrn 1.613
_exptl_crystal_density_method 'not measured'
_exptl_crystal_description stick
_exptl_crystal_F_000 884
_exptl_crystal_size_max 0.29
_exptl_crystal_size_mid 0.15
_exptl_crystal_size_min 0.15
_refine_diff_density_max 0.524
_refine_diff_density_min -0.556
_refine_ls_extinction_method none
_refine_ls_goodness_of_fit_ref 1.010
_refine_ls_hydrogen_treatment refall
_refine_ls_matrix_type full
_refine_ls_number_parameters 292
_refine_ls_number_reflns 4450
_refine_ls_number_restraints 0
_refine_ls_restrained_S_all 1.010
_refine_ls_R_factor_all 0.0980
_refine_ls_R_factor_gt 0.0447
_refine_ls_shift/su_max 0.000
_refine_ls_shift/su_mean 0.000
_refine_ls_structure_factor_coef Fsqd
_refine_ls_weighting_details 'calc w=1/[\s^2^(Fo^2^)+(0.0443P)^2^+0.0000P] where P=(Fo^2^+2Fc^2^)/3'
_refine_ls_weighting_scheme calc
_refine_ls_wR_factor_gt 0.0895
_refine_ls_wR_factor_ref 0.1160
_reflns_number_gt 2653
_reflns_number_total 4450
_reflns_threshold_expression >2sigma(I)
_cod_data_source_file hp2014.cif
_cod_data_source_block global
_cod_original_cell_volume 1804.8(3)
_cod_original_sg_symbol_H-M 'P 21/c'
_cod_database_code 2231544

loop_
_symmetry_equiv_pos_as_xyz
'x, y, z'
'-x, y+1/2, -z+1/2'
'-x, -y, -z'
'x, -y-1/2, z-1/2'

loop_
_atom_site_type_symbol
_atom_site_label
_atom_site_fract_x
_atom_site_fract_y
_atom_site_fract_z
_atom_site_U_iso_or_equiv
_atom_site_adp_type
_atom_site_calc_flag
_atom_site_occupancy
_atom_site_symmetry_multiplicity
Mn Mn1 0.67220(5) -0.04692(2) 0.39757(5) 0.02899(15) Uani d 1 1
Cl Cl1 0.85416(9) -0.08835(5) 0.32140(10) 0.0471(3) Uani d 1 1
Cl Cl2 0.49434(8) -0.09448(4) 0.23876(10) 0.0428(2) Uani d 1 1
N N1 0.7359(2) 0.01546(12) 0.6079(3) 0.0259(6) Uani d 1 1
N N2 0.8167(2) 0.12055(12) 0.7203(3) 0.0266(6) Uani d 1 1
N N3 0.8117(2) 0.02159(12) 0.8809(3) 0.0279(6) Uani d 1 1
N N4 0.6701(2) 0.06745(12) 0.3264(3) 0.0279(6) Uani d 1 1
N N5 0.9360(2) 0.18914(13) 0.9898(3) 0.0324(6) Uani d 1 1
N N6 0.6586(2) -0.11029(12) 0.6245(3) 0.0277(6) Uani d 1 1
C C1 0.7629(3) 0.08207(14) 0.5988(3) 0.0256(7) Uani d 1 1
C C2 0.7235(3) 0.11228(15) 0.4397(3) 0.0255(7) Uani d 1 1
C C3 0.7402(3) 0.18052(16) 0.4105(4) 0.0286(7) Uani d 1 1
H H3 0.783(3) 0.2070(16) 0.499(4) 0.046(10) Uiso d 1 1
C C4 0.7004(3) 0.20518(17) 0.2583(4) 0.0340(8) Uani d 1 1
H H4 0.710(3) 0.2521(15) 0.233(4) 0.034(9) Uiso d 1 1
C C5 0.6451(3) 0.16038(17) 0.1432(4) 0.0342(8) Uani d 1 1
H H5 0.614(3) 0.1737(14) 0.039(4) 0.029(8) Uiso d 1 1
C C6 0.6321(3) 0.09226(17) 0.1815(4) 0.0326(8) Uani d 1 1
H H6 0.595(3) 0.0583(15) 0.109(4) 0.036(9) Uiso d 1 1
C C7 0.8439(3) 0.08676(14) 0.8588(3) 0.0249(7) Uani d 1 1
C C8 0.9099(3) 0.12252(15) 1.0019(3) 0.0259(7) Uani d 1 1
C C9 0.9396(3) 0.08632(17) 1.1435(4) 0.0304(7) Uani d 1 1
H H9 0.922(3) 0.0405(14) 1.147(3) 0.027(8) Uiso d 1 1
C C10 0.9995(3) 0.12008(19) 1.2765(4) 0.0352(8) Uani d 1 1
H H10 1.016(3) 0.0986(15) 1.372(4) 0.041(10) Uiso d 1 1
C C11 1.0281(3) 0.18794(18) 1.2663(4) 0.0354(8) Uani d 1 1
H H11 1.067(3) 0.2127(17) 1.357(4) 0.057(11) Uiso d 1 1
C C12 0.9943(3) 0.22022(18) 1.1217(4) 0.0358(8) Uani d 1 1
H H12 1.007(3) 0.2657(15) 1.110(3) 0.026(8) Uiso d 1 1
C C13 0.7578(3) -0.01119(14) 0.7514(4) 0.0268(7) Uani d 1 1
C C14 0.7155(3) -0.08276(14) 0.7630(3) 0.0261(7) Uani d 1 1
C C15 0.7327(3) -0.11732(17) 0.9051(4) 0.0328(8) Uani d 1 1
H H15 0.779(3) -0.0970(15) 0.993(4) 0.042(10) Uiso d 1 1
C C16 0.6929(3) -0.18411(18) 0.9038(4) 0.0413(9) Uani d 1 1
H H16 0.699(3) -0.2114(16) 0.992(4) 0.046(10) Uiso d 1 1
C C17 0.6338(3) -0.21370(17) 0.7629(4) 0.0384(8) Uani d 1 1
H H17 0.606(3) -0.2621(15) 0.760(3) 0.035(9) Uiso d 1 1
C C18 0.6168(3) -0.17449(16) 0.6269(4) 0.0322(7) Uani d 1 1
H H18 0.567(3) -0.1904(15) 0.528(4) 0.033(9) Uiso d 1 1

loop_
_atom_site_aniso_label
_atom_site_aniso_U_11
_atom_site_aniso_U_22
_atom_site_aniso_U_33
_atom_site_aniso_U_12
_atom_site_aniso_U_13
_atom_site_aniso_U_23
Mn1 0.0372(3) 0.0270(3) 0.0217(3) 0.0009(2) 0.0029(2) -0.0030(2)
Cl1 0.0452(6) 0.0684(7) 0.0269(5) 0.0200(4) 0.0046(4) 0.0010(4)
Cl2 0.0392(5) 0.0497(6) 0.0354(5) -0.0031(4) -0.0029(4) -0.0097(4)
N1 0.0348(15) 0.0224(13) 0.0199(13) 0.0009(11) 0.0035(11) -0.0001(10)
N2 0.0296(15) 0.0277(14) 0.0218(13) 0.0020(11) 0.0028(11) -0.0001(11)
N3 0.0363(16) 0.0248(14) 0.0213(13) 0.0008(11) 0.0023(12) -0.0017(11)
N4 0.0333(16) 0.0282(14) 0.0206(14) -0.0012(11) 0.0013(11) -0.0014(11)
N5 0.0366(17) 0.0307(15) 0.0277(15) -0.0004(12) 0.0006(12) -0.0028(12)
N6 0.0339(16) 0.0255(14) 0.0228(14) 0.0029(11) 0.0033(11) -0.0021(11)
C1 0.0284(17) 0.0246(17) 0.0234(16) -0.0004(13) 0.0038(13) -0.0024(12)
C2 0.0293(17) 0.0269(17) 0.0205(15) 0.0014(13) 0.0053(13) -0.0006(12)
C3 0.0315(18) 0.0301(18) 0.0225(16) -0.0002(14) 0.0007(14) -0.0017(13)
C4 0.044(2) 0.0272(19) 0.0319(19) 0.0023(15) 0.0090(16) 0.0064(14)
C5 0.042(2) 0.040(2) 0.0195(17) 0.0028(15) 0.0020(15) 0.0034(14)
C6 0.041(2) 0.035(2) 0.0206(17) 0.0009(15) 0.0028(15) -0.0031(14)
C7 0.0252(17) 0.0241(17) 0.0244(16) 0.0034(12) 0.0020(13) -0.0003(12)
C8 0.0254(17) 0.0277(17) 0.0231(16) 0.0052(13) 0.0005(13) -0.0004(13)
C9 0.0343(19) 0.0307(19) 0.0262(18) 0.0032(14) 0.0054(15) 0.0015(14)
C10 0.036(2) 0.048(2) 0.0194(18) 0.0072(16) 0.0010(15) 0.0007(15)
C11 0.032(2) 0.047(2) 0.0252(18) 0.0034(15) 0.0009(15) -0.0096(16)
C12 0.037(2) 0.031(2) 0.038(2) -0.0018(15) 0.0029(16) -0.0084(16)
C13 0.0296(17) 0.0247(16) 0.0266(17) 0.0030(13) 0.0064(14) -0.0035(13)
C14 0.0354(19) 0.0230(16) 0.0206(16) 0.0019(13) 0.0070(14) 0.0004(12)
C15 0.040(2) 0.0314(19) 0.0258(18) -0.0030(15) 0.0039(16) -0.0002(14)
C16 0.057(3) 0.035(2) 0.035(2) -0.0046(17) 0.0146(18) 0.0102(17)
C17 0.052(2) 0.0285(19) 0.036(2) -0.0064(16) 0.0116(18) 0.0007(15)
C18 0.036(2) 0.0303(19) 0.0302(19) -0.0014(14) 0.0053(15) -0.0069(14)

loop_
_atom_type_symbol
_atom_type_description
_atom_type_scat_dispersion_real
_atom_type_scat_dispersion_imag
_atom_type_scat_source
C C 0.0033 0.0016 'International Tables Vol C Tables 4.2.6.8 and 6.1.1.4'
H H 0.0000 0.0000 'International Tables Vol C Tables 4.2.6.8 and 6.1.1.4'
Cl Cl 0.1484 0.1585 'International Tables Vol C Tables 4.2.6.8 and 6.1.1.4'
Mn Mn 0.3368 0.7283 'International Tables Vol C Tables 4.2.6.8 and 6.1.1.4'
N N 0.0061 0.0033 'International Tables Vol C Tables 4.2.6.8 and 6.1.1.4'

loop_
_geom_angle_atom_site_label_1
_geom_angle_atom_site_label_2
_geom_angle_atom_site_label_3
_geom_angle
_geom_angle_publ_flag
N1 Mn1 N4 70.63(9) y
N1 Mn1 Cl2 143.46(7) ?
N4 Mn1 Cl2 105.24(7) ?
N1 Mn1 Cl1 105.99(7) ?
N4 Mn1 Cl1 102.96(7) ?
Cl2 Mn1 Cl1 110.21(4) y
N1 Mn1 N6 70.16(8) y
N4 Mn1 N6 137.01(8) ?
Cl2 Mn1 N6 95.92(7) ?
Cl1 Mn1 N6 104.10(6) ?
C13 N1 C1 115.8(2) ?
C13 N1 Mn1 122.03(19) ?
C1 N1 Mn1 122.03(18) ?
C1 N2 C7 114.3(2) ?
C13 N3 C7 115.1(2) ?
C6 N4 C2 117.1(3) ?
C6 N4 Mn1 125.9(2) ?
C2 N4 Mn1 116.75(19) ?
C12 N5 C8 116.5(3) ?
C18 N6 C14 117.4(3) ?
C18 N6 Mn1 125.8(2) ?
C14 N6 Mn1 116.04(18) ?
N2 C1 N1 124.7(3) ?
N2 C1 C2 120.8(3) ?
N1 C1 C2 114.5(3) ?
N4 C2 C3 123.1(3) ?
N4 C2 C1 114.8(2) ?
C3 C2 C1 122.1(3) ?
C2 C3 C4 118.8(3) ?
C2 C3 H3 115.7(19) ?
C4 C3 H3 125.4(19) ?
C5 C4 C3 118.5(3) ?
C5 C4 H4 119.9(19) ?
C3 C4 H4 121.6(19) ?
C4 C5 C6 119.4(3) ?
C4 C5 H5 123.1(18) ?
C6 C5 H5 117.6(18) ?
N4 C6 C5 123.1(3) ?
N4 C6 H6 112.6(19) ?
C5 C6 H6 124.3(19) ?
N3 C7 N2 124.8(3) ?
N3 C7 C8 115.2(3) ?
N2 C7 C8 119.9(3) ?
N5 C8 C9 122.9(3) ?
N5 C8 C7 118.0(3) ?
C9 C8 C7 119.1(3) ?
C10 C9 C8 118.8(3) ?
C10 C9 H9 120.6(19) ?
C8 C9 H9 120.5(19) ?
C11 C10 C9 119.2(3) ?
C11 C10 H10 120(2) ?
C9 C10 H10 121(2) ?
C10 C11 C12 118.4(3) ?
C10 C11 H11 121(2) ?
C12 C11 H11 121(2) ?
N5 C12 C11 124.2(3) ?
N5 C12 H12 114.1(19) ?
C11 C12 H12 121.6(19) ?
N1 C13 N3 124.9(3) ?
N1 C13 C14 115.6(3) ?
N3 C13 C14 119.5(3) ?
N6 C14 C15 123.6(3) ?
N6 C14 C13 114.3(2) ?
C15 C14 C13 122.0(3) ?
C16 C15 C14 117.9(3) ?
C16 C15 H15 123(2) ?
C14 C15 H15 119(2) ?
C15 C16 C17 119.6(3) ?
C15 C16 H16 125(2) ?
C17 C16 H16 115(2) ?
C18 C17 C16 118.5(3) ?
C18 C17 H17 120.9(18) ?
C16 C17 H17 120.6(18) ?
N6 C18 C17 122.8(3) ?
N6 C18 H18 114.8(17) ?
C17 C18 H18 122.2(17) ?

loop_
_geom_bond_atom_site_label_1
_geom_bond_atom_site_label_2
_geom_bond_distance
_geom_bond_publ_flag
Mn1 N1 2.189(2) y
Mn1 N4 2.318(2) y
Mn1 N6 2.348(2) y
Mn1 Cl1 2.3470(10) y
Mn1 Cl2 2.3400(10) y
N1 C13 1.324(4) ?
N1 C1 1.341(3) ?
N2 C1 1.333(4) ?
N2 C7 1.349(4) ?
N3 C13 1.325(4) ?
N3 C7 1.345(4) ?
N4 C6 1.333(4) ?
N4 C2 1.359(4) ?
N5 C12 1.340(4) ?
N5 C8 1.341(4) ?
N6 C18 1.337(4) ?
N6 C14 1.350(4) ?
C1 C2 1.483(4) ?
C2 C3 1.376(4) ?
C3 C4 1.390(4) ?
C3 H3 0.97(3) ?
C4 C5 1.375(4) ?
C4 H4 0.95(3) ?
C5 C6 1.386(4) ?
C5 H5 0.93(3) ?
C6 H6 0.95(3) ?
C7 C8 1.481(4) ?
C8 C9 1.397(4) ?
C9 C10 1.377(4) ?
C9 H9 0.92(3) ?
C10 C11 1.369(5) ?
C10 H10 0.91(3) ?
C11 C12 1.386(5) ?
C11 H11 0.95(4) ?
C12 H12 0.91(3) ?
C13 C14 1.483(4) ?
C14 C15 1.383(4) ?
C15 C16 1.375(4) ?
C15 H15 0.92(3) ?
C16 C17 1.390(5) ?
C16 H16 0.92(3) ?
C17 C18 1.386(4) ?
C17 H17 0.99(3) ?
C18 H18 0.97(3) ?

loop_
_geom_hbond_atom_site_label_D
_geom_hbond_atom_site_label_H
_geom_hbond_atom_site_label_A
_geom_hbond_site_symmetry_A
_geom_hbond_distance_DH
_geom_hbond_distance_HA
_geom_hbond_distance_DA
_geom_hbond_angle_DHA
C10 H10 Cl1 3_757 0.91(3) 2.76(3) 3.589(3) 151(3)
C15 H15 Cl1 1_556 0.92(3) 2.81(3) 3.633(4) 151(2)
C3 H3 N2 . 0.97(3) 2.52(3) 2.896(4) 103(2)
C9 H9 N3 . 0.92(3) 2.41(3) 2.735(4) 101(2)
C15 H15 N3 . 0.92(3) 2.57(3) 2.869(4) 100(2)

loop_
_geom_torsion_atom_site_label_1
_geom_torsion_atom_site_label_2
_geom_torsion_atom_site_label_3
_geom_torsion_atom_site_label_4
_geom_torsion
N4 Mn1 N1 C13 173.6(2)
Cl2 Mn1 N1 C13 84.0(3)
Cl1 Mn1 N1 C13 -88.0(2)
N6 Mn1 N1 C13 11.6(2)
N4 Mn1 N1 C1 -10.8(2)
Cl2 Mn1 N1 C1 -100.4(2)
Cl1 Mn1 N1 C1 87.7(2)
N6 Mn1 N1 C1 -172.8(2)
N1 Mn1 N4 C6 -177.8(3)
Cl2 Mn1 N4 C6 -35.9(3)
Cl1 Mn1 N4 C6 79.6(3)
N6 Mn1 N4 C6 -152.6(2)
N1 Mn1 N4 C2 8.9(2)
Cl2 Mn1 N4 C2 150.78(19)
Cl1 Mn1 N4 C2 -93.8(2)
N6 Mn1 N4 C2 34.1(3)
N1 Mn1 N6 C18 179.1(3)
N4 Mn1 N6 C18 153.8(2)
Cl2 Mn1 N6 C18 33.9(2)
Cl1 Mn1 N6 C18 -78.7(3)
N1 Mn1 N6 C14 -11.4(2)
N4 Mn1 N6 C14 -36.7(3)
Cl2 Mn1 N6 C14 -156.7(2)
Cl1 Mn1 N6 C14 90.8(2)
C7 N2 C1 N1 0.3(4)
C7 N2 C1 C2 178.0(3)
C13 N1 C1 N2 4.7(4)
Mn1 N1 C1 N2 -171.1(2)
C13 N1 C1 C2 -173.1(3)
Mn1 N1 C1 C2 11.0(3)
C6 N4 C2 C3 -0.6(4)
Mn1 N4 C2 C3 173.4(2)
C6 N4 C2 C1 179.4(3)
Mn1 N4 C2 C1 -6.6(3)
N2 C1 C2 N4 179.9(3)
N1 C1 C2 N4 -2.2(4)
N2 C1 C2 C3 -0.1(4)
N1 C1 C2 C3 177.8(3)
N4 C2 C3 C4 0.3(5)
C1 C2 C3 C4 -179.7(3)
C2 C3 C4 C5 0.4(5)
C3 C4 C5 C6 -0.7(5)
C2 N4 C6 C5 0.2(5)
Mn1 N4 C6 C5 -173.1(2)
C4 C5 C6 N4 0.4(5)
C13 N3 C7 N2 5.2(4)
C13 N3 C7 C8 -177.1(3)
C1 N2 C7 N3 -5.6(4)
C1 N2 C7 C8 176.8(3)
C12 N5 C8 C9 0.7(4)
C12 N5 C8 C7 179.2(3)
N3 C7 C8 N5 -175.0(3)
N2 C7 C8 N5 2.8(4)
N3 C7 C8 C9 3.5(4)
N2 C7 C8 C9 -178.7(3)
N5 C8 C9 C10 -0.8(5)
C7 C8 C9 C10 -179.2(3)
C8 C9 C10 C11 0.1(5)
C9 C10 C11 C12 0.5(5)
C8 N5 C12 C11 -0.1(5)
C10 C11 C12 N5 -0.6(5)
C1 N1 C13 N3 -5.2(4)
Mn1 N1 C13 N3 170.7(2)
C1 N1 C13 C14 173.8(2)
Mn1 N1 C13 C14 -10.3(3)
C7 N3 C13 N1 0.6(4)
C7 N3 C13 C14 -178.4(2)
C18 N6 C14 C15 0.2(4)
Mn1 N6 C14 C15 -170.2(2)
C18 N6 C14 C13 -179.2(3)
Mn1 N6 C14 C13 10.4(3)
N1 C13 C14 N6 -0.9(4)
N3 C13 C14 N6 178.1(3)
N1 C13 C14 C15 179.7(3)
N3 C13 C14 C15 -1.3(4)
N6 C14 C15 C16 2.1(5)
C13 C14 C15 C16 -178.6(3)
C14 C15 C16 C17 -2.1(5)
C15 C16 C17 C18 0.0(5)
C14 N6 C18 C17 -2.5(5)
Mn1 N6 C18 C17 166.8(2)
C16 C17 C18 N6 2.4(5)
